data_7714796
loop_
_publ_author_name
'Fateev, Sergey A.'
'Kozhevnikova, Vladislava Y.'
'Kuznetsov, Kirill M.'
'Belikova, Daria E.'
'Khrustalev, Victor N.'
'Goodilin, Eugene A.'
'Tarasov, Alexey B.'

_publ_section_title
;
 Optical and scintillation properties of hybrid manganese(II) bromides
 with formamidinium and acetamidinium cations.
;
_journal_issue 6
_journal_name_full 'Dalton transactions (Cambridge, England : 2003)'
_journal_page_first 2722
_journal_page_last 2730
_journal_paper_doi 10.1039/d3dt03452f
_journal_volume 53
_journal_year 2024
_chemical_formula_moiety 'Br4 Mn, 2(C2 H7 N2)'
_chemical_formula_sum 'C4 H14 Br4 Mn N4'
_chemical_formula_weight 492.73
_space_group_crystal_system triclinic
_space_group_IT_number 2
_space_group_name_Hall '-P 1'
_space_group_name_H-M_alt 'P -1'
_atom_sites_solution_hydrogens mixed
_atom_sites_solution_primary difmap
_atom_sites_solution_secondary difmap
_audit_creation_method SHELXL-2013
_audit_update_record
;
2023-08-21 deposited with the CCDC.	2023-12-19 downloaded from the CCDC.
;
_cell_angle_alpha 72.6600(9)
_cell_angle_beta 78.5236(7)
_cell_angle_gamma 67.0044(10)
_cell_formula_units_Z 2
_cell_length_a 7.87110(7)
_cell_length_b 7.97838(9)
_cell_length_c 12.90853(12)
_cell_measurement_reflns_used 83723
_cell_measurement_temperature 100(2)
_cell_measurement_theta_max 77.69
_cell_measurement_theta_min 3.58
_cell_volume 709.158(13)
_computing_cell_refinement 'CrysAlisPro 1.171.41.117a (Rigaku OD, 2021)'
_computing_data_collection 'CrysAlisPro 1.171.41.117a (Rigaku OD, 2021)'
_computing_data_reduction 'CrysAlisPro 1.171.41.117a (Rigaku OD, 2021)'
_computing_molecular_graphics 'SHELXTL (Sheldrick, 2015)'
_computing_publication_material 'SHELXTL (Sheldrick, 2015)'
_computing_structure_refinement 'SHELXL (Sheldrick, 2015)'
_computing_structure_solution 'SHELXT (Sheldrick, 2015)'
_diffrn_ambient_temperature 100(2)
_diffrn_measured_fraction_theta_full 0.999
_diffrn_measured_fraction_theta_max 0.993
_diffrn_measurement_device_type 'XtaLAB Synergy, Dualflex, HyPix'
_diffrn_measurement_method '\f and \w'
_diffrn_radiation_type CuK\a
_diffrn_radiation_wavelength 1.54184
_diffrn_reflns_av_R_equivalents 0.0850
_diffrn_reflns_av_unetI/netI 0.0175
_diffrn_reflns_Laue_measured_fraction_full 0.999
_diffrn_reflns_Laue_measured_fraction_max 0.993
_diffrn_reflns_limit_h_max 9
_diffrn_reflns_limit_h_min -9
_diffrn_reflns_limit_k_max 9
_diffrn_reflns_limit_k_min -10
_diffrn_reflns_limit_l_max 16
_diffrn_reflns_limit_l_min -16
_diffrn_reflns_number 93076
_diffrn_reflns_point_group_measured_fraction_full 0.999
_diffrn_reflns_point_group_measured_fraction_max 0.993
_diffrn_reflns_theta_full 67.684
_diffrn_reflns_theta_max 77.991
_diffrn_reflns_theta_min 3.603
_diffrn_source 'micro-focus sealed X-ray tube'
_exptl_absorpt_coefficient_mu 20.549
_exptl_absorpt_correction_T_max 0.404
_exptl_absorpt_correction_T_min 0.036
_exptl_absorpt_correction_type multi-scan
_exptl_absorpt_process_details
;
CrysAlisPro 1.171.41.117a (Rigaku Oxford Diffraction, 2021)
Empirical absorption correction using spherical harmonics,
implemented in SCALE3 ABSPACK scaling algorithm.
;
_exptl_crystal_colour yellow
_exptl_crystal_density_diffrn 2.307
_exptl_crystal_description prism
_exptl_crystal_F_000 462
_exptl_crystal_size_max 0.18
_exptl_crystal_size_mid 0.05
_exptl_crystal_size_min 0.04
_refine_diff_density_max 1.689
_refine_diff_density_min -0.879
_refine_diff_density_rms 0.171
_refine_ls_extinction_coef 0.00309(18)
_refine_ls_extinction_expression Fc^*^=kFc[1+0.001xFc^2^\l^3^/sin(2\q)]^-1/4^
_refine_ls_extinction_method SHELXL
_refine_ls_goodness_of_fit_ref 1.057
_refine_ls_hydrogen_treatment constr
_refine_ls_matrix_type full
_refine_ls_number_parameters 121
_refine_ls_number_reflns 3004
_refine_ls_number_restraints 0
_refine_ls_restrained_S_all 1.057
_refine_ls_R_factor_all 0.0306
_refine_ls_R_factor_gt 0.0306
_refine_ls_shift/su_max 0.001
_refine_ls_shift/su_mean 0.000
_refine_ls_structure_factor_coef Fsqd
_refine_ls_weighting_details 'w=1/[\s^2^(Fo^2^)+(0.049P)^2^+2.72P] where P=(Fo^2^+2Fc^2^)/3'
_refine_ls_weighting_scheme calc
_refine_ls_wR_factor_gt 0.0826
_refine_ls_wR_factor_ref 0.0827
_reflns_Friedel_coverage 0.000
_reflns_number_gt 3001
_reflns_number_total 3004
_reflns_threshold_expression 'I > 2\s(I)'
_cod_data_source_file d3dt03452f2.cif
_cod_data_source_block Ac2MnBr4
_cod_depositor_comments 'Adding full bibliography for 7714794--7714796.cif.'
_cod_original_cell_volume 709.158(14)
_cod_database_code 7714796
_shelx_space_group_comment
;
The symmetry employed for this shelxl refinement is uniquely defined
by the following loop, which should always be used as a source of
symmetry information in preference to the above space-group names.
They are only intended as comments.
;
_shelx_estimated_absorpt_t_min 0.119
_shelx_estimated_absorpt_t_max 0.494
_shelxl_version_number 2013-4

loop_
_space_group_symop_operation_xyz
'x, y, z'
'-x, -y, -z'

loop_
_atom_site_label
_atom_site_type_symbol
_atom_site_fract_x
_atom_site_fract_y
_atom_site_fract_z
_atom_site_U_iso_or_equiv
_atom_site_adp_type
_atom_site_occupancy
_atom_site_site_symmetry_order
_atom_site_calc_flag
_atom_site_refinement_flags_posn
_atom_site_refinement_flags_adp
_atom_site_refinement_flags_occupancy
_atom_site_disorder_assembly
_atom_site_disorder_group
Br1 Br 1.33121(5) 0.67610(5) 0.18464(3) 0.01427(12) Uani 1 1 d . . . . .
Br2 Br 0.84926(5) 0.57288(5) 0.24497(3) 0.01649(12) Uani 1 1 d . . . . .
Br3 Br 0.81264(5) 1.12030(5) 0.13899(3) 0.01870(12) Uani 1 1 d . . . . .
Br4 Br 0.97403(5) 0.81513(5) 0.44030(3) 0.01694(12) Uani 1 1 d . . . . .
Mn1 Mn 0.98917(8) 0.80519(8) 0.24708(4) 0.01257(14) Uani 1 1 d . . . . .
N1 N 0.7437(5) 0.5677(5) 0.9813(3) 0.0215(7) Uani 1 1 d . . . . .
H1A H 0.7437 0.4926 0.9413 0.026 Uiso 1 1 d R U . . .
H1B H 0.7560 0.5224 1.0532 0.026 Uiso 1 1 d R U . . .
N2 N 0.7243(5) 0.8559(5) 0.9906(3) 0.0197(7) Uani 1 1 d . . . . .
H2D H 0.7111 0.9760 0.9570 0.024 Uiso 1 1 d R U . . .
H2E H 0.7364 0.8136 1.0626 0.024 Uiso 1 1 d R U . . .
C1 C 0.7256(5) 0.7431(5) 0.9347(3) 0.0165(7) Uani 1 1 d . . . . .
C2 C 0.7052(6) 0.8166(5) 0.8156(3) 0.0193(7) Uani 1 1 d . . . . .
H2A H 0.7720 0.7148 0.7787 0.029 Uiso 1 1 calc R U . . .
H2B H 0.7567 0.9169 0.7861 0.029 Uiso 1 1 calc R U . . .
H2C H 0.5736 0.8663 0.8037 0.029 Uiso 1 1 calc R U . . .
N3 N 0.3521(5) 0.4216(5) 0.4642(3) 0.0247(7) Uani 1 1 d . . . . .
H3A H 0.2696 0.4349 0.5232 0.030 Uiso 1 1 d R U . . .
H3B H 0.3269 0.5066 0.4001 0.030 Uiso 1 1 d R U . . .
N4 N 0.6320(5) 0.2557(5) 0.3889(3) 0.0233(7) Uani 1 1 d . . . . .
H4D H 0.7389 0.1567 0.3967 0.028 Uiso 1 1 d R U . . .
H4E H 0.6107 0.3383 0.3236 0.028 Uiso 1 1 d R U . . .
C3 C 0.5091(5) 0.2786(5) 0.4719(3) 0.0143(7) Uani 1 1 d . . . . .
C4 C 0.5457(5) 0.1414(5) 0.5794(3) 0.0170(7) Uani 1 1 d . . . . .
H4A H 0.6630 0.0379 0.5718 0.025 Uiso 1 1 calc R U . . .
H4B H 0.4447 0.0919 0.6050 0.025 Uiso 1 1 calc R U . . .
H4C H 0.5534 0.2040 0.6321 0.025 Uiso 1 1 calc R U . . .

loop_
_atom_site_aniso_label
_atom_site_aniso_U_11
_atom_site_aniso_U_22
_atom_site_aniso_U_33
_atom_site_aniso_U_23
_atom_site_aniso_U_13
_atom_site_aniso_U_12
Br1 0.01263(19) 0.0140(2) 0.01475(19) -0.00416(14) -0.00085(13) -0.00287(14)
Br2 0.0193(2) 0.0162(2) 0.0165(2) -0.00398(14) -0.00141(14) -0.00916(15)
Br3 0.0236(2) 0.01109(19) 0.0173(2) -0.00065(14) -0.00571(15) -0.00205(15)
Br4 0.0153(2) 0.0179(2) 0.0164(2) -0.00843(14) -0.00394(14) -0.00026(14)
Mn1 0.0122(3) 0.0105(3) 0.0140(3) -0.0030(2) -0.0030(2) -0.0020(2)
N1 0.0318(18) 0.0140(15) 0.0152(15) -0.0014(12) -0.0020(13) -0.0061(14)
N2 0.0281(17) 0.0182(16) 0.0157(15) -0.0043(12) -0.0022(13) -0.0109(14)
C1 0.0135(16) 0.0164(17) 0.0157(17) -0.0039(14) -0.0023(13) -0.0007(14)
C2 0.0267(19) 0.0153(18) 0.0137(17) -0.0016(14) -0.0033(14) -0.0058(15)
N3 0.0183(16) 0.0188(17) 0.0262(17) 0.0040(14) -0.0031(13) -0.0020(13)
N4 0.0300(18) 0.0175(16) 0.0161(15) -0.0036(12) 0.0046(13) -0.0056(14)
C3 0.0165(16) 0.0094(16) 0.0159(16) -0.0013(13) -0.0038(13) -0.0036(13)
C4 0.0171(17) 0.0133(17) 0.0143(16) -0.0014(13) -0.0022(13) 0.0000(13)

loop_
_atom_type_symbol
_atom_type_description
_atom_type_scat_dispersion_real
_atom_type_scat_dispersion_imag
_atom_type_scat_source
C C 0.0181 0.0091 'International Tables Vol C Tables 4.2.6.8 and 6.1.1.4'
H H 0.0000 0.0000 'International Tables Vol C Tables 4.2.6.8 and 6.1.1.4'
Br Br -0.6763 1.2805 'International Tables Vol C Tables 4.2.6.8 and 6.1.1.4'
Mn Mn -0.5299 2.8052 'International Tables Vol C Tables 4.2.6.8 and 6.1.1.4'
N N 0.0311 0.0180 'International Tables Vol C Tables 4.2.6.8 and 6.1.1.4'

loop_
_geom_angle_atom_site_label_1
_geom_angle_atom_site_label_2
_geom_angle_atom_site_label_3
_geom_angle
_geom_angle_site_symmetry_1
_geom_angle_site_symmetry_3
_geom_angle_publ_flag
Br3 Mn1 Br4 109.79(2) . . ?
Br3 Mn1 Br2 109.77(2) . . ?
Br4 Mn1 Br2 108.21(2) . . ?
Br3 Mn1 Br1 115.46(3) . . ?
Br4 Mn1 Br1 105.69(2) . . ?
Br2 Mn1 Br1 107.63(2) . . ?
C1 N1 H1A 120.0 . . ?
C1 N1 H1B 120.0 . . ?
H1A N1 H1B 120.0 . . ?
C1 N2 H2D 119.9 . . ?
C1 N2 H2E 120.1 . . ?
H2D N2 H2E 120.0 . . ?
N2 C1 N1 121.4(3) . . ?
N2 C1 C2 119.1(3) . . ?
N1 C1 C2 119.6(3) . . ?
C1 C2 H2A 109.5 . . ?
C1 C2 H2B 109.5 . . ?
H2A C2 H2B 109.5 . . ?
C1 C2 H2C 109.5 . . ?
H2A C2 H2C 109.5 . . ?
H2B C2 H2C 109.5 . . ?
C3 N3 H3A 119.9 . . ?
C3 N3 H3B 120.1 . . ?
H3A N3 H3B 120.0 . . ?
C3 N4 H4D 119.7 . . ?
C3 N4 H4E 120.3 . . ?
H4D N4 H4E 120.0 . . ?
N4 C3 N3 121.7(4) . . ?
N4 C3 C4 119.9(3) . . ?
N3 C3 C4 118.4(3) . . ?
C3 C4 H4A 109.5 . . ?
C3 C4 H4B 109.5 . . ?
H4A C4 H4B 109.5 . . ?
C3 C4 H4C 109.5 . . ?
H4A C4 H4C 109.5 . . ?
H4B C4 H4C 109.5 . . ?

loop_
_geom_bond_atom_site_label_1
_geom_bond_atom_site_label_2
_geom_bond_distance
_geom_bond_site_symmetry_2
_geom_bond_publ_flag
Br1 Mn1 2.5344(6) . ?
Br2 Mn1 2.5071(7) . ?
Br3 Mn1 2.4798(7) . ?
Br4 Mn1 2.4967(6) . ?
N1 C1 1.310(5) . ?
N1 H1A 0.8999 . ?
N1 H1B 0.9000 . ?
N2 C1 1.307(5) . ?
N2 H2D 0.9000 . ?
N2 H2E 0.9000 . ?
C1 C2 1.490(5) . ?
C2 H2A 0.9800 . ?
C2 H2B 0.9800 . ?
C2 H2C 0.9800 . ?
N3 C3 1.311(5) . ?
N3 H3A 0.9001 . ?
N3 H3B 0.9000 . ?
N4 C3 1.297(5) . ?
N4 H4D 0.9000 . ?
N4 H4E 0.9001 . ?
C3 C4 1.488(5) . ?
C4 H4A 0.9800 . ?
C4 H4B 0.9800 . ?
C4 H4C 0.9800 . ?

loop_
_geom_hbond_atom_site_label_D
_geom_hbond_atom_site_label_H
_geom_hbond_atom_site_label_A
_geom_hbond_distance_DH
_geom_hbond_distance_HA
_geom_hbond_distance_DA
_geom_hbond_angle_DHA
_geom_hbond_site_symmetry_A
N1 H1A Br1 0.90 2.67 3.550(4) 167.4 2_766
N1 H1B Br2 0.90 2.89 3.676(3) 146.2 1_556
N2 H2D Br1 0.90 2.77 3.652(3) 168.1 2_776
N2 H2E Br2 0.90 2.61 3.461(3) 157.5 1_556
N3 H3A Br2 0.90 2.94 3.780(4) 155.5 2_666
N3 H3B Br1 0.90 2.71 3.575(4) 162.7 1_455
N4 H4D Br4 0.90 2.59 3.460(4) 161.8 1_545
N4 H4E Br1 0.90 3.06 3.849(4) 147.0 1_455
